data_7032776
loop_
_publ_author_name
'Wang, Lei'
'Liu, Jun-Feng'
'Yang, Weiting'
'Yi, Fei-Yan'
'Dang, Song'
'Sun, Zhong-Ming'

_publ_section_title
;
 A nanosized heterometallic {Zn2Ru3} coordination cage templated by
 various polyoxometalates.
;
_journal_issue 46
_journal_name_full 'Dalton transactions (Cambridge, England : 2003)'
_journal_page_first 17244
_journal_page_last 17247
_journal_paper_doi 10.1039/c4dt02521k
_journal_volume 43
_journal_year 2014
_chemical_formula_sum 'C96 H66 Mo10 N18 O58 P Ru3 V2 Zn2'
_chemical_formula_weight 3925.87
_chemical_name_systematic
; 
 ? 
;
_space_group_IT_number 167
_symmetry_cell_setting trigonal
_symmetry_space_group_name_Hall '-R 3 2"c'
_symmetry_space_group_name_H-M 'R -3 c :H'
_atom_sites_solution_hydrogens geom
_atom_sites_solution_primary direct
_atom_sites_solution_secondary difmap
_audit_creation_method SHELXL-97
_cell_angle_alpha 90.00
_cell_angle_beta 90.00
_cell_angle_gamma 120.00
_cell_formula_units_Z 6
_cell_length_a 23.6950(4)
_cell_length_b 23.6950(4)
_cell_length_c 48.6610(10)
_cell_measurement_temperature 293(2)
_cell_measurement_theta_max 59.67
_cell_measurement_theta_min 3.73
_cell_volume 23660.6(7)
_computing_structure_refinement 'SHELXL-97 (Sheldrick, 1997)'
_computing_structure_solution 'SHELXS-97 (Sheldrick, 1990)'
_diffrn_ambient_temperature 293(2)
_diffrn_measured_fraction_theta_full 0.990
_diffrn_measured_fraction_theta_max 0.991
_diffrn_radiation_monochromator graphite
_diffrn_radiation_source 'fine-focus sealed tube'
_diffrn_radiation_type CuK\a
_diffrn_radiation_wavelength 1.54178
_diffrn_reflns_av_R_equivalents 0.0558
_diffrn_reflns_av_sigmaI/netI 0.0531
_diffrn_reflns_limit_h_max 11
_diffrn_reflns_limit_h_min -25
_diffrn_reflns_limit_k_max 15
_diffrn_reflns_limit_k_min -20
_diffrn_reflns_limit_l_max 53
_diffrn_reflns_limit_l_min -52
_diffrn_reflns_number 12642
_diffrn_reflns_theta_full 59.67
_diffrn_reflns_theta_max 59.67
_diffrn_reflns_theta_min 3.73
_exptl_absorpt_coefficient_mu 10.584
_exptl_absorpt_correction_T_max 1.00000
_exptl_absorpt_correction_T_min 0.49111
_exptl_absorpt_correction_type multi-scan
_exptl_absorpt_process_details
;
CrysAlisPro, Agilent Technologies,
Version 1.171.36.20 (release 27-06-2012 CrysAlis171 .NET)
(compiled Jul 11 2012,15:38:31)
Empirical absorption correction using spherical harmonics,
 implemented in SCALE3 ABSPACK scaling algorithm.
;
_exptl_crystal_density_diffrn 1.653
_exptl_crystal_density_method 'not measured'
_exptl_crystal_F_000 11430
_platon_squeeze_details
;
;
_refine_diff_density_max 0.571
_refine_diff_density_min -0.672
_refine_diff_density_rms 0.105
_refine_ls_extinction_method none
_refine_ls_goodness_of_fit_ref 1.083
_refine_ls_hydrogen_treatment constr
_refine_ls_matrix_type full
_refine_ls_number_parameters 290
_refine_ls_number_reflns 3842
_refine_ls_number_restraints 0
_refine_ls_restrained_S_all 1.083
_refine_ls_R_factor_all 0.0593
_refine_ls_R_factor_gt 0.0497
_refine_ls_shift/su_max 0.001
_refine_ls_shift/su_mean 0.000
_refine_ls_structure_factor_coef Fsqd
_refine_ls_weighting_details 'calc w=1/[\s^2^(Fo^2^)+(0.0516P)^2^+147.8074P] where P=(Fo^2^+2Fc^2^)/3'
_refine_ls_weighting_scheme calc
_refine_ls_wR_factor_gt 0.1220
_refine_ls_wR_factor_ref 0.1266
_reflns_number_gt 3234
_reflns_number_total 3842
_reflns_threshold_expression >2sigma(I)
_cod_data_source_file c4dt02521k2.cif
_cod_data_source_block 1
_cod_depositor_comments
;
The following automatic conversions were performed:

'_symmetry_cell_setting' value 'Trigonal' changed to 'trigonal'
according to
/usr/data/users/saulius/crontab/automatic-downloads/rss-feeds/RSC/lib/dictionaries/cif_core.dic
dictionary named 'cif_core.dic' version 2.4.2 from 2011-04-26.

Automatic conversion script
Id: cif_fix_values 2827 2014-09-09 07:05:25Z andrius 

 Adding full bibliography for 7032774--7032777.cif.
;
_cod_original_sg_symbol_H-M R-3C
_cod_database_code 7032776

loop_
_symmetry_equiv_pos_as_xyz
'x, y, z'
'-y, x-y, z'
'-x+y, -x, z'
'y, x, -z+1/2'
'x-y, -y, -z+1/2'
'-x, -x+y, -z+1/2'
'x+2/3, y+1/3, z+1/3'
'-y+2/3, x-y+1/3, z+1/3'
'-x+y+2/3, -x+1/3, z+1/3'
'y+2/3, x+1/3, -z+5/6'
'x-y+2/3, -y+1/3, -z+5/6'
'-x+2/3, -x+y+1/3, -z+5/6'
'x+1/3, y+2/3, z+2/3'
'-y+1/3, x-y+2/3, z+2/3'
'-x+y+1/3, -x+2/3, z+2/3'
'y+1/3, x+2/3, -z+7/6'
'x-y+1/3, -y+2/3, -z+7/6'
'-x+1/3, -x+y+2/3, -z+7/6'
'-x, -y, -z'
'y, -x+y, -z'
'x-y, x, -z'
'-y, -x, z-1/2'
'-x+y, y, z-1/2'
'x, x-y, z-1/2'
'-x+2/3, -y+1/3, -z+1/3'
'y+2/3, -x+y+1/3, -z+1/3'
'x-y+2/3, x+1/3, -z+1/3'
'-y+2/3, -x+1/3, z-1/6'
'-x+y+2/3, y+1/3, z-1/6'
'x+2/3, x-y+1/3, z-1/6'
'-x+1/3, -y+2/3, -z+2/3'
'y+1/3, -x+y+2/3, -z+2/3'
'x-y+1/3, x+2/3, -z+2/3'
'-y+1/3, -x+2/3, z+1/6'
'-x+y+1/3, y+2/3, z+1/6'
'x+1/3, x-y+2/3, z+1/6'

loop_
_atom_site_label
_atom_site_type_symbol
_atom_site_fract_x
_atom_site_fract_y
_atom_site_fract_z
_atom_site_U_iso_or_equiv
_atom_site_adp_type
_atom_site_occupancy
_atom_site_symmetry_multiplicity
_atom_site_calc_flag
_atom_site_refinement_flags
Zn1 Zn 0.6667 0.3333 0.00279(3) 0.0490(5) Uani 1 3 d S
Ru1 Ru 1.00297(4) 0.66963(4) 0.0833 0.0493(3) Uani 1 2 d S
Mo1 Mo 0.04837(3) 0.94831(3) 0.059181(10) 0.0368(2) Uani 0.850(7) 1 d P
V1 V 0.04837(3) 0.94831(3) 0.059181(10) 0.0368(2) Uani 0.150(7) 1 d P
Mo2 Mo -0.01852(3) 0.84148(3) 0.002225(12) 0.0436(3) Uani 0.850(7) 1 d P
V2 V -0.01852(3) 0.84148(3) 0.002225(12) 0.0436(3) Uani 0.150(7) 1 d P
P1 P 0.0000 1.0000 0.0000 0.0291(9) Uani 1 6 d S
O1 O 0.7401(3) 0.4101(3) 0.01978(11) 0.083(2) Uani 1 1 d .
O2 O 0.7953(4) 0.4524(4) -0.01764(13) 0.120(3) Uani 1 1 d .
O3 O 0.0685(3) 0.9238(3) 0.08735(11) 0.0691(17) Uani 1 1 d .
O4 O -0.0404(3) 0.9261(3) 0.06822(14) 0.0683(17) Uani 1 1 d .
O5 O 0.1197(3) 0.9733(3) 0.03682(12) 0.089(2) Uani 1 1 d .
O6 O 0.0305(4) 0.9596(4) 0.01155(15) 0.036(3) Uani 0.555(17) 1 d P
O7 O 0.0060(3) 0.8682(3) 0.03767(12) 0.085(2) Uani 1 1 d .
O8 O -0.0247(3) 0.7687(3) 0.00204(10) 0.0645(15) Uani 1 1 d .
O9 O -0.1028(3) 0.8217(4) 0.00645(11) 0.079(2) Uani 1 1 d .
O10 O 0.0000 1.0000 0.0305(2) 0.033(6) Uani 0.51(3) 3 d SP
N1 N 0.9390(3) 0.5999(3) 0.05641(12) 0.0531(16) Uani 1 1 d .
N2 N 1.0565(3) 0.6225(3) 0.08338(13) 0.0544(17) Uani 1 1 d .
N3 N 1.0740(3) 0.7223(4) 0.05444(14) 0.0658(19) Uani 1 1 d .
C1 C 0.7885(4) 0.4511(4) 0.00691(14) 0.057(2) Uani 1 1 d .
C2 C 0.8407(4) 0.5018(4) 0.02378(15) 0.053(2) Uani 1 1 d .
C3 C 0.8355(4) 0.5016(4) 0.05237(14) 0.0496(19) Uani 1 1 d .
H3A H 0.7985 0.4689 0.0610 0.060 Uiso 1 1 calc R
C4 C 0.8862(4) 0.5507(4) 0.06838(14) 0.0500(19) Uani 1 1 d .
C5 C 0.9436(4) 0.6008(5) 0.02911(16) 0.065(2) Uani 1 1 d .
H5A H 0.9803 0.6349 0.0209 0.079 Uiso 1 1 calc R
C6 C 0.8964(4) 0.5535(4) 0.01220(15) 0.062(2) Uani 1 1 d .
H6A H 0.9020 0.5564 -0.0068 0.075 Uiso 1 1 calc R
C7 C 1.0458(5) 0.5721(4) 0.09947(19) 0.072(3) Uani 1 1 d .
H7A H 1.0157 0.5601 0.1137 0.087 Uiso 1 1 calc R
C8 C 1.0782(6) 0.5370(5) 0.0957(2) 0.084(3) Uani 1 1 d .
H8A H 1.0711 0.5031 0.1074 0.101 Uiso 1 1 calc R
C9 C 1.1213(6) 0.5545(6) 0.0738(3) 0.086(3) Uani 1 1 d .
H9A H 1.1406 0.5297 0.0697 0.104 Uiso 1 1 calc R
C10 C 1.1355(5) 0.6088(5) 0.0583(2) 0.075(3) Uani 1 1 d .
H10A H 1.1668 0.6230 0.0445 0.090 Uiso 1 1 calc R
C11 C 1.1023(4) 0.6412(4) 0.06370(18) 0.061(2) Uani 1 1 d .
C12 C 1.1152(4) 0.6999(5) 0.04791(17) 0.064(2) Uani 1 1 d .
C13 C 1.1638(6) 0.7317(8) 0.0299(3) 0.118(5) Uani 1 1 d .
H13A H 1.1913 0.7152 0.0260 0.141 Uiso 1 1 calc R
C14 C 1.1744(7) 0.7870(9) 0.0173(4) 0.155(7) Uani 1 1 d .
H14A H 1.2085 0.8089 0.0049 0.186 Uiso 1 1 calc R
C15 C 1.1319(6) 0.8100(7) 0.0236(3) 0.137(6) Uani 1 1 d .
H15A H 1.1371 0.8476 0.0153 0.165 Uiso 1 1 calc R
C16 C 1.0828(5) 0.7770(5) 0.0421(2) 0.091(3) Uani 1 1 d .
H16A H 1.0548 0.7927 0.0462 0.109 Uiso 1 1 calc R
O1W O 0.6667 0.3333 -0.0373(2) 0.080(3) Uani 1 3 d S

loop_
_atom_site_aniso_label
_atom_site_aniso_U_11
_atom_site_aniso_U_22
_atom_site_aniso_U_33
_atom_site_aniso_U_23
_atom_site_aniso_U_13
_atom_site_aniso_U_12
Zn1 0.0600(8) 0.0600(8) 0.0272(8) 0.000 0.000 0.0300(4)
Ru1 0.0460(4) 0.0460(4) 0.0533(5) 0.01067(19) -0.01067(19) 0.0210(4)
Mo1 0.0453(4) 0.0437(4) 0.0222(3) 0.0033(2) -0.0036(2) 0.0229(3)
V1 0.0453(4) 0.0437(4) 0.0222(3) 0.0033(2) -0.0036(2) 0.0229(3)
Mo2 0.0497(5) 0.0330(4) 0.0524(4) 0.0043(3) 0.0050(3) 0.0239(3)
V2 0.0497(5) 0.0330(4) 0.0524(4) 0.0043(3) 0.0050(3) 0.0239(3)
P1 0.0333(14) 0.0333(14) 0.0208(18) 0.000 0.000 0.0166(7)
O1 0.081(5) 0.079(5) 0.042(3) -0.008(3) 0.004(3) 0.006(4)
O2 0.089(6) 0.138(7) 0.058(4) -0.015(4) 0.004(4) 0.000(5)
O3 0.065(4) 0.077(4) 0.056(3) 0.020(3) -0.017(3) 0.028(3)
O4 0.038(3) 0.044(3) 0.123(5) 0.004(3) 0.005(3) 0.020(3)
O5 0.068(4) 0.068(4) 0.067(4) -0.032(3) 0.026(3) -0.013(3)
O6 0.034(5) 0.042(6) 0.032(5) 0.001(3) -0.002(3) 0.018(4)
O7 0.058(4) 0.063(4) 0.080(4) -0.033(3) 0.025(3) -0.010(3)
O8 0.086(4) 0.052(3) 0.059(3) -0.002(3) -0.001(3) 0.036(3)
O9 0.073(4) 0.137(6) 0.057(3) 0.047(4) 0.027(3) 0.076(4)
O10 0.045(8) 0.045(8) 0.010(7) 0.000 0.000 0.022(4)
N1 0.041(4) 0.058(4) 0.056(4) 0.010(3) -0.007(3) 0.022(3)
N2 0.055(4) 0.039(4) 0.066(4) 0.002(3) -0.020(3) 0.022(3)
N3 0.054(4) 0.063(5) 0.070(4) 0.015(4) -0.011(3) 0.022(4)
C1 0.054(5) 0.079(6) 0.029(4) 0.008(4) 0.009(3) 0.027(5)
C2 0.057(5) 0.051(5) 0.049(4) 0.001(4) 0.001(4) 0.024(4)
C3 0.050(5) 0.043(4) 0.046(4) 0.002(3) 0.001(3) 0.016(4)
C4 0.043(5) 0.052(5) 0.053(4) 0.008(4) 0.001(3) 0.022(4)
C5 0.039(5) 0.077(6) 0.061(5) 0.016(4) 0.005(4) 0.015(5)
C6 0.063(6) 0.077(6) 0.039(4) 0.004(4) -0.001(4) 0.029(5)
C7 0.080(7) 0.053(6) 0.087(6) 0.008(5) -0.014(5) 0.035(5)
C8 0.095(8) 0.065(7) 0.100(8) 0.004(5) -0.024(7) 0.045(6)
C9 0.087(8) 0.078(8) 0.113(9) -0.033(7) -0.036(7) 0.055(7)
C10 0.054(6) 0.080(7) 0.098(7) -0.017(6) -0.025(5) 0.038(6)
C11 0.044(5) 0.058(5) 0.075(5) 0.002(4) -0.014(4) 0.022(4)
C12 0.048(5) 0.081(7) 0.071(5) 0.005(5) -0.016(4) 0.039(5)
C13 0.077(8) 0.163(13) 0.120(9) 0.069(9) 0.042(7) 0.066(9)
C14 0.068(8) 0.187(16) 0.209(16) 0.116(14) 0.040(9) 0.062(10)
C15 0.067(8) 0.140(12) 0.183(13) 0.120(11) 0.027(8) 0.035(8)
C16 0.075(7) 0.081(7) 0.108(8) 0.042(6) -0.012(6) 0.034(6)
O1W 0.093(5) 0.093(5) 0.055(6) 0.000 0.000 0.046(3)

loop_
_atom_type_symbol
_atom_type_description
_atom_type_scat_dispersion_real
_atom_type_scat_dispersion_imag
_atom_type_scat_source
C C 0.0181 0.0091 'International Tables Vol C Tables 4.2.6.8 and 6.1.1.4'
H H 0.0000 0.0000 'International Tables Vol C Tables 4.2.6.8 and 6.1.1.4'
N N 0.0311 0.0180 'International Tables Vol C Tables 4.2.6.8 and 6.1.1.4'
O O 0.0492 0.0322 'International Tables Vol C Tables 4.2.6.8 and 6.1.1.4'
P P 0.2955 0.4335 'International Tables Vol C Tables 4.2.6.8 and 6.1.1.4'
Mo Mo -0.0483 2.7339 'International Tables Vol C Tables 4.2.6.8 and 6.1.1.4'
V V 0.0687 2.1097 'International Tables Vol C Tables 4.2.6.8 and 6.1.1.4'
Ru Ru 0.0552 3.2960 'International Tables Vol C Tables 4.2.6.8 and 6.1.1.4'
Zn Zn -1.5491 0.6778 'International Tables Vol C Tables 4.2.6.8 and 6.1.1.4'

loop_
_geom_angle_atom_site_label_1
_geom_angle_atom_site_label_2
_geom_angle_atom_site_label_3
_geom_angle
_geom_angle_site_symmetry_1
_geom_angle_site_symmetry_3
O1W Zn1 O1 114.91(16) . 3_665
O1W Zn1 O1 114.91(16) . .
O1 Zn1 O1 103.52(19) 3_665 .
O1W Zn1 O1 114.91(16) . 2_655
O1 Zn1 O1 103.52(19) 3_665 2_655
O1 Zn1 O1 103.52(19) . 2_655
N1 Ru1 N1 79.4(3) . 16_544
N1 Ru1 N3 95.9(3) . .
N1 Ru1 N3 171.6(3) 16_544 .
N1 Ru1 N3 171.6(3) . 16_544
N1 Ru1 N3 95.9(3) 16_544 16_544
N3 Ru1 N3 89.6(4) . 16_544
N1 Ru1 N2 88.4(2) . .
N1 Ru1 N2 94.8(3) 16_544 .
N3 Ru1 N2 78.0(3) . .
N3 Ru1 N2 99.0(3) 16_544 .
N1 Ru1 N2 94.8(3) . 16_544
N1 Ru1 N2 88.4(2) 16_544 16_544
N3 Ru1 N2 99.0(3) . 16_544
N3 Ru1 N2 78.0(3) 16_544 16_544
N2 Ru1 N2 175.8(4) . 16_544
O3 Mo1 O5 103.0(3) . .
O3 Mo1 O4 101.1(3) . 2_675
O5 Mo1 O4 92.5(3) . 2_675
O3 Mo1 O4 100.4(3) . .
O5 Mo1 O4 156.2(3) . .
O4 Mo1 O4 87.7(3) 2_675 .
O3 Mo1 O7 101.6(3) . .
O5 Mo1 O7 86.5(2) . .
O4 Mo1 O7 156.9(3) 2_675 .
O4 Mo1 O7 84.1(3) . .
O3 Mo1 O6 160.4(3) . .
O5 Mo1 O6 65.0(3) . .
O4 Mo1 O6 95.1(3) 2_675 .
O4 Mo1 O6 91.2(3) . .
O7 Mo1 O6 63.6(3) . .
O3 Mo1 O10 158.0(3) . .
O5 Mo1 O10 94.9(3) . .
O4 Mo1 O10 64.8(2) 2_675 .
O4 Mo1 O10 63.7(2) . .
O7 Mo1 O10 92.2(3) . .
O6 Mo1 O10 41.4(3) . .
O8 Mo2 O9 102.6(3) . .
O8 Mo2 O7 102.3(3) . .
O9 Mo2 O7 95.8(3) . .
O8 Mo2 O5 100.7(3) . 20_455
O9 Mo2 O5 88.3(2) . 20_455
O7 Mo2 O5 155.2(3) . 20_455
O8 Mo2 O9 100.2(3) . 21_665
O9 Mo2 O9 156.4(4) . 21_665
O7 Mo2 O9 85.1(2) . 21_665
O5 Mo2 O9 81.7(3) 20_455 21_665
O8 Mo2 O6 158.0(3) . 20_455
O9 Mo2 O6 65.3(3) . 20_455
O7 Mo2 O6 97.4(3) . 20_455
O5 Mo2 O6 62.1(3) 20_455 20_455
O9 Mo2 O6 91.2(3) 21_665 20_455
O8 Mo2 O6 157.7(3) . .
O9 Mo2 O6 96.0(3) . .
O7 Mo2 O6 63.2(3) . .
O5 Mo2 O6 92.1(3) 20_455 .
O9 Mo2 O6 63.3(3) 21_665 .
O6 Mo2 O6 43.7(3) 20_455 .
O10 P1 O10 179.999(1) . 19_575
O10 P1 O6 111.1(3) . 21_665
O10 P1 O6 68.9(3) 19_575 21_665
O10 P1 O6 111.1(3) . 19_575
O10 P1 O6 68.9(3) 19_575 19_575
O6 P1 O6 107.8(3) 21_665 19_575
O10 P1 O6 68.9(3) . 2_675
O10 P1 O6 111.1(3) 19_575 2_675
O6 P1 O6 72.2(3) 21_665 2_675
O6 P1 O6 72.2(3) 19_575 2_675
O10 P1 O6 68.9(3) . .
O10 P1 O6 111.1(3) 19_575 .
O6 P1 O6 72.2(3) 21_665 .
O6 P1 O6 180.0(3) 19_575 .
O6 P1 O6 107.8(3) 2_675 .
O10 P1 O6 111.1(3) . 20_455
O10 P1 O6 68.9(3) 19_575 20_455
O6 P1 O6 107.8(3) 21_665 20_455
O6 P1 O6 107.8(3) 19_575 20_455
O6 P1 O6 180.0(5) 2_675 20_455
O6 P1 O6 72.2(3) . 20_455
O10 P1 O6 68.9(3) . 3_465
O10 P1 O6 111.1(3) 19_575 3_465
O6 P1 O6 179.994(2) 21_665 3_465
O6 P1 O6 72.2(3) 19_575 3_465
O6 P1 O6 107.8(3) 2_675 3_465
O6 P1 O6 107.8(3) . 3_465
O6 P1 O6 72.2(3) 20_455 3_465
C1 O1 Zn1 123.9(5) . .
V1 O4 Mo1 0.00(4) 3_465 3_465
V1 O4 Mo1 139.3(3) 3_465 .
Mo1 O4 Mo1 139.3(3) 3_465 .
Mo1 O5 V2 138.7(4) . 21_665
Mo1 O5 Mo2 138.7(4) . 21_665
V2 O5 Mo2 0.000(8) 21_665 21_665
P1 O6 O10 53.3(4) . .
P1 O6 Mo1 125.3(4) . .
O10 O6 Mo1 72.1(4) . .
P1 O6 Mo2 122.1(4) . 21_665
O10 O6 Mo2 135.7(4) . 21_665
Mo1 O6 Mo2 93.4(3) . 21_665
P1 O6 Mo2 121.8(4) . .
O10 O6 Mo2 129.4(4) . .
Mo1 O6 Mo2 93.5(3) . .
Mo2 O6 Mo2 92.1(3) 21_665 .
Mo2 O7 Mo1 139.7(4) . .
Mo2 O9 V2 138.9(4) . 20_455
Mo2 O9 Mo2 138.9(4) . 20_455
V2 O9 Mo2 0.00(4) 20_455 20_455
P1 O10 O6 57.8(4) . 2_675
P1 O10 O6 57.8(4) . .
O6 O10 O6 94.2(6) 2_675 .
P1 O10 O6 57.8(4) . 3_465
O6 O10 O6 94.2(6) 2_675 3_465
O6 O10 O6 94.2(6) . 3_465
P1 O10 Mo1 124.2(2) . .
O6 O10 Mo1 127.7(3) 2_675 .
O6 O10 Mo1 66.6(3) . .
O6 O10 Mo1 133.3(3) 3_465 .
P1 O10 Mo1 124.2(2) . 3_465
O6 O10 Mo1 133.3(3) 2_675 3_465
O6 O10 Mo1 127.7(3) . 3_465
O6 O10 Mo1 66.6(3) 3_465 3_465
Mo1 O10 Mo1 91.5(3) . 3_465
P1 O10 Mo1 124.2(2) . 2_675
O6 O10 Mo1 66.6(3) 2_675 2_675
O6 O10 Mo1 133.3(3) . 2_675
O6 O10 Mo1 127.7(3) 3_465 2_675
Mo1 O10 Mo1 91.5(3) . 2_675
Mo1 O10 Mo1 91.5(3) 3_465 2_675
C5 N1 C4 118.6(7) . .
C5 N1 Ru1 126.9(5) . .
C4 N1 Ru1 114.4(5) . .
C7 N2 C11 118.2(8) . .
C7 N2 Ru1 126.0(7) . .
C11 N2 Ru1 115.6(5) . .
C16 N3 C12 118.4(8) . .
C16 N3 Ru1 124.9(7) . .
C12 N3 Ru1 116.7(6) . .
O2 C1 O1 125.5(8) . .
O2 C1 C2 119.1(8) . .
O1 C1 C2 115.4(6) . .
C6 C2 C3 116.6(7) . .
C6 C2 C1 122.2(7) . .
C3 C2 C1 121.2(7) . .
C2 C3 C4 120.6(7) . .
N1 C4 C3 120.9(6) . .
N1 C4 C4 115.9(4) . 16_544
C3 C4 C4 123.2(4) . 16_544
N1 C5 C6 123.5(7) . .
C5 C6 C2 119.7(7) . .
N2 C7 C8 122.4(10) . .
C9 C8 C7 117.7(10) . .
C10 C9 C8 119.9(10) . .
C11 C10 C9 118.4(10) . .
N2 C11 C10 123.0(9) . .
N2 C11 C12 115.7(8) . .
C10 C11 C12 121.3(9) . .
C13 C12 N3 121.1(10) . .
C13 C12 C11 125.6(10) . .
N3 C12 C11 113.2(8) . .
C12 C13 C14 122.1(13) . .
C13 C14 C15 117.3(12) . .
C16 C15 C14 119.8(12) . .
N3 C16 C15 121.4(12) . .

loop_
_geom_bond_atom_site_label_1
_geom_bond_atom_site_label_2
_geom_bond_distance
_geom_bond_site_symmetry_2
Zn1 O1W 1.951(10) .
Zn1 O1 1.963(6) 3_665
Zn1 O1 1.963(6) .
Zn1 O1 1.963(6) 2_655
Ru1 N1 2.059(6) .
Ru1 N1 2.059(6) 16_544
Ru1 N3 2.066(7) .
Ru1 N3 2.065(7) 16_544
Ru1 N2 2.068(7) .
Ru1 N2 2.068(7) 16_544
Mo1 O3 1.649(5) .
Mo1 O5 1.841(6) .
Mo1 O4 1.847(5) 2_675
Mo1 O4 1.947(5) .
Mo1 O7 1.950(5) .
Mo1 O6 2.395(7) .
Mo1 O10 2.484(7) .
Mo2 O8 1.657(5) .
Mo2 O9 1.820(6) .
Mo2 O7 1.829(6) .
Mo2 O5 1.946(5) 20_455
Mo2 O9 1.986(6) 21_665
Mo2 O6 2.471(8) 20_455
Mo2 O6 2.477(8) .
P1 O10 1.483(12) .
P1 O10 1.483(12) 19_575
P1 O6 1.564(8) 21_665
P1 O6 1.564(8) 19_575
P1 O6 1.564(8) 2_675
P1 O6 1.564(8) .
P1 O6 1.564(8) 20_455
P1 O6 1.564(8) 3_465
O1 C1 1.240(9) .
O2 C1 1.204(9) .
O4 V1 1.847(5) 3_465
O4 Mo1 1.847(5) 3_465
O5 V2 1.946(5) 21_665
O5 Mo2 1.946(5) 21_665
O6 O10 1.725(10) .
O6 Mo2 2.471(8) 21_665
O9 V2 1.986(6) 20_455
O9 Mo2 1.986(6) 20_455
O10 O6 1.725(10) 2_675
O10 O6 1.725(10) 3_465
O10 Mo1 2.484(7) 3_465
O10 Mo1 2.484(7) 2_675
N1 C5 1.332(9) .
N1 C4 1.344(9) .
N2 C7 1.341(10) .
N2 C11 1.346(11) .
N3 C16 1.348(11) .
N3 C12 1.362(11) .
C1 C2 1.469(11) .
C2 C6 1.395(11) .
C2 C3 1.397(10) .
C3 C4 1.416(10) .
C4 C4 1.458(14) 16_544
C5 C6 1.389(11) .
C7 C8 1.397(14) .
C8 C9 1.386(16) .
C9 C10 1.381(15) .
C10 C11 1.373(12) .
C11 C12 1.480(12) .
C12 C13 1.338(13) .
C13 C14 1.355(18) .
C14 C15 1.39(2) .
C15 C16 1.366(15) .

loop_
_platon_squeeze_void_nr
_platon_squeeze_void_average_x
_platon_squeeze_void_average_y
_platon_squeeze_void_average_z
_platon_squeeze_void_volume
_platon_squeeze_void_count_electrons
_platon_squeeze_void_content
1 -0.013 0.520 0.002 7988 2462 ' '
